data_7200305
loop_
_publ_author_name
'Konarev, Dmitry V.'
'Khasanov, Salavat S.'
'Otsuka, Akihiro'
'Saito, Gunzi'
'Lyubovskaya, Rimma N.'

_publ_section_title
;
 Ionic fullerene complex
 (DMI+)3&#x00B7;(C60&#x02D9;&#x2212;)&#x00B7;(I&#x2212;)2 with
 2H-hexagonal fullerene packing and 3-D DMI+-I&#x2212; network
;
_journal_issue 5
_journal_name_full CrystEngComm
_journal_page_first 811
_journal_paper_doi 10.1039/b812803k
_journal_volume 11
_journal_year 2009
_chemical_formula_moiety '(C60-), 3(C5 H9 N2 +), 2(I-)'
_chemical_formula_sum 'C75 H27 I2 N6'
_chemical_formula_weight 1265.83
_chemical_name_systematic ?
_space_group_IT_number 163
_symmetry_cell_setting trigonal
_symmetry_space_group_name_Hall '-P 3 2c'
_symmetry_space_group_name_H-M 'P -3 1 c'
_atom_sites_solution_hydrogens geom
_atom_sites_solution_primary direct
_atom_sites_solution_secondary difmap
_audit_creation_method SHELXL-97
_cell_angle_alpha 90.00
_cell_angle_beta 90.00
_cell_angle_gamma 120.00
_cell_formula_units_Z 2
_cell_length_a 13.3617(2)
_cell_length_b 13.3617(2)
_cell_length_c 15.8651(5)
_cell_measurement_reflns_used 6175
_cell_measurement_temperature 100(2)
_cell_measurement_theta_max 32.52
_cell_measurement_theta_min 2.57
_cell_volume 2453.00(9)
_computing_cell_refinement 'SAINT (Bruker, 2004)'
_computing_data_collection 'APEX2 (Bruker, 2004)'
_computing_data_reduction 'SAINT (Bruker, 2004)'
_computing_molecular_graphics 'WinGX (Farrugia, 1999)'
_computing_publication_material 'SHELXL-97 (Sheldrick, 1997)'
_computing_structure_refinement 'SHELXL-97 (Sheldrick, 1997)'
_computing_structure_solution 'SHELXTL (Bruker, 2004)'
_diffrn_ambient_temperature 100(2)
_diffrn_detector_area_resol_mean 25
_diffrn_measured_fraction_theta_full 0.987
_diffrn_measured_fraction_theta_max 0.987
_diffrn_measurement_device_type 'Bruker Nonius X8Apex CCD area-detector'
_diffrn_measurement_method 'phi and omegs scans'
_diffrn_radiation_monochromator graphite
_diffrn_radiation_source 'fine-focus sealed tube'
_diffrn_radiation_type MoK\a
_diffrn_radiation_wavelength 0.71073
_diffrn_reflns_av_R_equivalents 0.0160
_diffrn_reflns_av_sigmaI/netI 0.0097
_diffrn_reflns_limit_h_max 20
_diffrn_reflns_limit_h_min -9
_diffrn_reflns_limit_k_max 18
_diffrn_reflns_limit_k_min -20
_diffrn_reflns_limit_l_max 22
_diffrn_reflns_limit_l_min -24
_diffrn_reflns_number 22635
_diffrn_reflns_theta_full 32.78
_diffrn_reflns_theta_max 32.78
_diffrn_reflns_theta_min 2.18
_exptl_absorpt_coefficient_mu 1.342
_exptl_absorpt_correction_T_max 0.8140
_exptl_absorpt_correction_T_min 0.7303
_exptl_absorpt_correction_type multi-scan
_exptl_absorpt_process_details 'SADABS (Bruker, 2004)'
_exptl_crystal_colour black
_exptl_crystal_density_diffrn 1.714
_exptl_crystal_density_method 'not measured'
_exptl_crystal_description prism
_exptl_crystal_F_000 1250
_exptl_crystal_size_max 0.25
_exptl_crystal_size_mid 0.20
_exptl_crystal_size_min 0.16
_refine_diff_density_max 2.053
_refine_diff_density_min -1.379
_refine_diff_density_rms 0.178
_refine_ls_extinction_method none
_refine_ls_goodness_of_fit_ref 1.081
_refine_ls_hydrogen_treatment constr
_refine_ls_matrix_type full
_refine_ls_number_parameters 406
_refine_ls_number_reflns 3005
_refine_ls_number_restraints 7861
_refine_ls_restrained_S_all 0.590
_refine_ls_R_factor_all 0.0838
_refine_ls_R_factor_gt 0.0772
_refine_ls_shift/su_max 0.018
_refine_ls_shift/su_mean 0.003
_refine_ls_structure_factor_coef Fsqd
_refine_ls_weighting_details 'calc w=1/[\s^2^(Fo^2^)+(0.1408P)^2^+10.0121P] where P=(Fo^2^+2Fc^2^)/3'
_refine_ls_weighting_scheme calc
_refine_ls_wR_factor_gt 0.2324
_refine_ls_wR_factor_ref 0.2401
_reflns_number_gt 2566
_reflns_number_total 3005
_reflns_threshold_expression >2sigma(I)
_cod_data_source_file b812803k.txt
_cod_data_source_block (C60-)(DMI+)3(I-)2_A
_cod_original_sg_symbol_H-M P-31c
_cod_database_code 7200305

loop_
_symmetry_equiv_pos_as_xyz
'x, y, z'
'-y, x-y, z'
'-y, -x, -z+1/2'
'-x+y, -x, z'
'x, x-y, -z+1/2'
'-x+y, y, -z+1/2'
'-x, -y, -z'
'y, -x+y, -z'
'y, x, z-1/2'
'x-y, x, -z'
'-x, -x+y, z-1/2'
'x-y, -y, z-1/2'

loop_
_atom_site_label
_atom_site_type_symbol
_atom_site_fract_x
_atom_site_fract_y
_atom_site_fract_z
_atom_site_U_iso_or_equiv
_atom_site_adp_type
_atom_site_occupancy
_atom_site_symmetry_multiplicity
_atom_site_calc_flag
_atom_site_refinement_flags
_atom_site_disorder_assembly
_atom_site_disorder_group
C301 C 0.6823(4) 0.5357(7) 0.0977(4) 0.0470(9) Uani 0.17 1 d PDU A -1
C302 C 0.7662(4) 0.6087(6) 0.1549(5) 0.0530(10) Uani 0.17 1 d PDU A -1
C303 C 0.7329(4) 0.6245(8) 0.2383(3) 0.0564(10) Uani 0.17 1 d PDU A -1
C304 C 0.6166(4) 0.5706(8) 0.2602(3) 0.0591(10) Uani 0.17 1 d PDU A -1
C305 C 0.5296(4) 0.4927(5) 0.2016(5) 0.0562(11) Uani 0.17 1 d PDU A -1
C306 C 0.5618(5) 0.4764(5) 0.1216(4) 0.0543(11) Uani 0.17 1 d PDU A -1
C307 C 0.7004(5) 0.4554(5) 0.0481(5) 0.0490(10) Uani 0.17 1 d PDU A -1
C308 C 0.8712(6) 0.6038(6) 0.1649(5) 0.0512(10) Uani 0.17 1 d PDU A -1
C309 C 0.8172(4) 0.6324(7) 0.2989(5) 0.0551(9) Uani 0.17 1 d PDU A -1
C310 C 0.5795(3) 0.5181(5) 0.3423(5) 0.0435(8) Uani 0.17 1 d PDU A -1
C311 C 0.4382(8) 0.3962(5) 0.2465(3) 0.0603(11) Uani 0.17 1 d PDU A -1
C312 C 0.5059(7) 0.3624(5) 0.0844(4) 0.0496(10) Uani 0.17 1 d PDU A -1
C313 C 0.5915(3) 0.3496(5) 0.0374(5) 0.0491(9) Uani 0.17 1 d PDU A -1
C314 C 0.8020(4) 0.4515(5) 0.0571(6) 0.0495(9) Uani 0.17 1 d PDU A -1
C315 C 0.8902(5) 0.5290(8) 0.1152(4) 0.0511(10) Uani 0.17 1 d PDU A -1
C316 C 0.9030(8) 0.6187(7) 0.2529(3) 0.0545(9) Uani 0.17 1 d PDU A -1
C317 C 0.7816(4) 0.5826(8) 0.3783(4) 0.0489(10) Uani 0.17 1 d PDU A -1
C318 C 0.6609(4) 0.5271(5) 0.4012(4) 0.0453(8) Uani 0.17 1 d PDU A -1
C319 C 0.4708(6) 0.4114(4) 0.3344(5) 0.0473(10) Uani 0.17 1 d PDU A -1
C320 C 0.3848(7) 0.2862(5) 0.2109(3) 0.0546(10) Uani 0.17 1 d PDU A -1
C321 C 0.4201(5) 0.2688(4) 0.1287(6) 0.0539(11) Uani 0.17 1 d PDU A -1
C322 C 0.4156(5) 0.1586(6) 0.1266(5) 0.0510(10) Uani 0.17 1 d PDU A -1
C323 C 0.5881(3) 0.2438(5) 0.0364(6) 0.0485(9) Uani 0.17 1 d PDU A -1
C324 C 0.7989(4) 0.3419(5) 0.0538(5) 0.0488(9) Uani 0.17 1 d PDU A -1
C325 C 0.9406(8) 0.4654(5) 0.1519(4) 0.0487(10) Uani 0.17 1 d PDU A -1
C326 C 0.9509(7) 0.5569(9) 0.2884(3) 0.0532(10) Uani 0.17 1 d PDU A -1
C327 C 0.8326(7) 0.5199(5) 0.4156(4) 0.0489(10) Uani 0.17 1 d PDU A -1
C328 C 0.6393(5) 0.4278(4) 0.4510(5) 0.0476(9) Uani 0.17 1 d PDU A -1
C329 C 0.4493(5) 0.3162(5) 0.3834(4) 0.0485(10) Uani 0.17 1 d PDU A -1
C330 C 0.3597(7) 0.1871(5) 0.2622(4) 0.0593(10) Uani 0.17 1 d PDU A -1
C331 C 0.6491(4) 0.1301(7) 0.4025(4) 0.0470(9) Uani 0.17 1 d PDU A -1
C332 C 0.5660(4) 0.0580(6) 0.3446(5) 0.0530(10) Uani 0.17 1 d PDU A -1
C333 C 0.6005(4) 0.0426(7) 0.2615(3) 0.0564(10) Uani 0.17 1 d PDU A -1
C334 C 0.7170(4) 0.0995(9) 0.2395(3) 0.0591(10) Uani 0.17 1 d PDU A -1
C335 C 0.8034(4) 0.1731(5) 0.3001(5) 0.0562(11) Uani 0.17 1 d PDU A -1
C336 C 0.7698(5) 0.1912(5) 0.3791(4) 0.0543(11) Uani 0.17 1 d PDU A -1
C337 C 0.6317(5) 0.2118(4) 0.4509(5) 0.0490(10) Uani 0.17 1 d PDU A -1
C338 C 0.4622(6) 0.0647(6) 0.3329(5) 0.0512(10) Uani 0.17 1 d PDU A -1
C339 C 0.5156(4) 0.0367(7) 0.2022(5) 0.0551(9) Uani 0.17 1 d PDU A -1
C340 C 0.7526(4) 0.1497(5) 0.1566(5) 0.0435(8) Uani 0.17 1 d PDU A -1
C341 C 0.8899(8) 0.2700(5) 0.2524(3) 0.0603(11) Uani 0.17 1 d PDU A -1
C342 C 0.8278(7) 0.3053(5) 0.4161(4) 0.0496(10) Uani 0.17 1 d PDU A -1
C343 C 0.7408(3) 0.3174(5) 0.4615(6) 0.0491(9) Uani 0.17 1 d PDU A -1
C344 C 0.5303(4) 0.2159(5) 0.4414(6) 0.0495(9) Uani 0.17 1 d PDU A -1
C345 C 0.4425(5) 0.1385(8) 0.3831(4) 0.0511(10) Uani 0.17 1 d PDU A -1
C346 C 0.4259(7) 0.0466(6) 0.2458(3) 0.0545(9) Uani 0.17 1 d PDU A -1
C347 C 0.5496(4) 0.0830(8) 0.1217(4) 0.0489(10) Uani 0.17 1 d PDU A -1
C348 C 0.6704(4) 0.1413(5) 0.0987(4) 0.0453(8) Uani 0.17 1 d PDU A -1
C349 C 0.8619(5) 0.2558(4) 0.1636(4) 0.0473(10) Uani 0.17 1 d PDU A -1
C350 C 0.9455(7) 0.3800(5) 0.2879(3) 0.0546(10) Uani 0.17 1 d PDU A -1
C351 C 0.9127(5) 0.3982(4) 0.3708(6) 0.0539(11) Uani 0.17 1 d PDU A -1
C352 C 0.9164(5) 0.5082(6) 0.3718(6) 0.0510(10) Uani 0.17 1 d PDU A -1
C353 C 0.7444(3) 0.4233(4) 0.4625(5) 0.0485(9) Uani 0.17 1 d PDU A -1
C354 C 0.5337(4) 0.3256(5) 0.4446(5) 0.0488(9) Uani 0.17 1 d PDU A -1
C355 C 0.3914(8) 0.2018(5) 0.3469(4) 0.0487(10) Uani 0.17 1 d PDU A -1
C356 C 0.3803(7) 0.1105(9) 0.2102(3) 0.0532(10) Uani 0.17 1 d PDU A -1
C357 C 0.5008(8) 0.1476(5) 0.0841(4) 0.0489(10) Uani 0.17 1 d PDU A -1
C358 C 0.6934(5) 0.2397(4) 0.0471(6) 0.0476(9) Uani 0.17 1 d PDU A -1
C359 C 0.8833(5) 0.3512(5) 0.1149(4) 0.0485(10) Uani 0.17 1 d PDU A -1
C360 C 0.9708(8) 0.4794(5) 0.2368(5) 0.0593(10) Uani 0.17 1 d PDU A -1
N201 N 0.29352(15) 0.14678(15) 0.81795(11) 0.0253(3) Uani 1 1 d . . .
C201 C 0.3604(2) 0.18022(12) 0.7500 0.0292(5) Uani 1 2 d S . .
H201 H 0.4425 0.2213 0.7500 0.035 Uiso 1 2 calc SR . .
C202 C 0.3352(2) 0.1676(2) 0.90515(14) 0.0398(5) Uani 1 1 d . . .
H20A H 0.2691 0.1347 0.9438 0.060 Uiso 1 1 calc R . .
H20B H 0.3823 0.2510 0.9150 0.060 Uiso 1 1 calc R . .
H20C H 0.3821 0.1312 0.9150 0.060 Uiso 1 1 calc R . .
C203 C 0.1816(2) 0.0905(4) 0.79278(14) 0.0610(11) Uani 1 1 d . . .
H203 H 0.1155 0.0569 0.8283 0.073 Uiso 1 1 calc R . .
I1 I 0.3333 0.6667 0.1976(3) 0.0297(4) Uani 0.347(10) 3 d SP . .
I2 I 0.3333 0.6667 0.2774(12) 0.040(3) Uani 0.153(10) 3 d SP . .
I3 I 0.0000 0.0000 0.5000 0.03214(12) Uani 1 6 d S . .

loop_
_atom_site_aniso_label
_atom_site_aniso_U_11
_atom_site_aniso_U_22
_atom_site_aniso_U_33
_atom_site_aniso_U_23
_atom_site_aniso_U_13
_atom_site_aniso_U_12
C301 0.0583(11) 0.0395(15) 0.0483(16) 0.0135(13) -0.0030(9) 0.0282(9)
C302 0.0593(14) 0.047(2) 0.0532(12) 0.0032(14) -0.0001(9) 0.0266(12)
C303 0.0652(10) 0.050(2) 0.0540(12) 0.0049(12) 0.0035(9) 0.0289(11)
C304 0.0647(10) 0.0570(19) 0.0618(12) -0.0008(10) 0.0023(9) 0.0351(11)
C305 0.0616(14) 0.0600(15) 0.0621(12) 0.0019(10) -0.0024(9) 0.0418(11)
C306 0.0572(12) 0.0542(13) 0.0590(15) 0.0030(13) -0.0036(12) 0.0335(11)
C307 0.0540(11) 0.0477(13) 0.043(2) 0.0070(13) 0.0012(11) 0.0239(8)
C308 0.0536(16) 0.045(2) 0.0501(12) 0.0008(13) -0.0025(12) 0.0207(16)
C309 0.0598(14) 0.045(2) 0.0523(11) -0.0003(11) 0.0009(8) 0.0201(14)
C310 0.0542(13) 0.0417(13) 0.0561(12) -0.0134(11) 0.0098(9) 0.0400(9)
C311 0.0587(18) 0.0664(11) 0.0602(12) -0.0041(9) -0.0006(10) 0.0347(11)
C312 0.0481(14) 0.0556(12) 0.0495(18) 0.0035(9) -0.0106(13) 0.0292(9)
C313 0.0536(12) 0.0513(11) 0.040(2) 0.0015(11) -0.0051(11) 0.0248(9)
C314 0.0508(13) 0.0487(12) 0.0460(19) 0.0012(13) 0.0057(13) 0.0225(11)
C315 0.0471(17) 0.0461(15) 0.0529(17) 0.0030(12) 0.0050(13) 0.0178(13)
C316 0.0531(16) 0.051(2) 0.0481(12) 0.0037(12) 0.0010(10) 0.0172(16)
C317 0.0519(11) 0.0418(19) 0.0480(13) -0.0067(15) -0.0018(12) 0.0198(12)
C318 0.0559(11) 0.0379(14) 0.0475(15) -0.0165(12) 0.0043(9) 0.0275(11)
C319 0.0462(14) 0.0553(13) 0.0570(12) -0.0098(9) 0.0073(12) 0.0378(10)
C320 0.047(2) 0.0671(11) 0.0518(13) -0.0031(8) -0.0073(12) 0.0302(11)
C321 0.050(2) 0.0584(13) 0.0538(14) -0.0004(10) -0.0029(15) 0.0270(11)
C322 0.0449(18) 0.0527(14) 0.0496(14) 0.0007(12) -0.0038(14) 0.0200(15)
C323 0.0521(12) 0.0496(11) 0.0396(19) -0.0042(11) -0.0029(11) 0.0224(10)
C324 0.0496(12) 0.0507(11) 0.0446(18) -0.0014(11) 0.0099(12) 0.0240(7)
C325 0.040(2) 0.0517(12) 0.0489(12) 0.0025(11) 0.0095(13) 0.0194(12)
C326 0.047(2) 0.0539(16) 0.0464(13) -0.0026(9) -0.0057(12) 0.0163(16)
C327 0.0458(14) 0.0454(15) 0.0475(18) -0.0067(13) -0.0065(12) 0.0168(11)
C328 0.0523(11) 0.0495(12) 0.040(2) -0.0074(11) 0.0052(11) 0.0245(7)
C329 0.0396(17) 0.0556(11) 0.0540(16) -0.0033(8) 0.0127(13) 0.0266(11)
C330 0.056(2) 0.0643(14) 0.0530(11) -0.0013(9) -0.0007(10) 0.0268(14)
C331 0.0583(11) 0.0395(15) 0.0483(16) 0.0135(13) -0.0030(9) 0.0282(9)
C332 0.0593(14) 0.047(2) 0.0532(12) 0.0032(14) -0.0001(9) 0.0266(12)
C333 0.0652(10) 0.050(2) 0.0540(12) 0.0049(12) 0.0035(9) 0.0289(11)
C334 0.0647(10) 0.0570(19) 0.0618(12) -0.0008(10) 0.0023(9) 0.0351(11)
C335 0.0616(14) 0.0600(15) 0.0621(12) 0.0019(10) -0.0024(9) 0.0418(11)
C336 0.0572(12) 0.0542(13) 0.0590(15) 0.0030(13) -0.0036(12) 0.0335(11)
C337 0.0540(11) 0.0477(13) 0.043(2) 0.0070(13) 0.0012(11) 0.0239(8)
C338 0.0536(16) 0.045(2) 0.0501(12) 0.0008(13) -0.0025(12) 0.0207(16)
C339 0.0598(14) 0.045(2) 0.0523(11) -0.0003(11) 0.0009(8) 0.0201(14)
C340 0.0542(13) 0.0417(13) 0.0561(12) -0.0134(11) 0.0098(9) 0.0400(9)
C341 0.0587(18) 0.0664(11) 0.0602(12) -0.0041(9) -0.0006(10) 0.0347(11)
C342 0.0481(14) 0.0556(12) 0.0495(18) 0.0035(9) -0.0106(13) 0.0292(9)
C343 0.0536(12) 0.0513(11) 0.040(2) 0.0015(11) -0.0051(11) 0.0248(9)
C344 0.0508(13) 0.0487(12) 0.0460(19) 0.0012(13) 0.0057(13) 0.0225(11)
C345 0.0471(17) 0.0461(15) 0.0529(17) 0.0030(12) 0.0050(13) 0.0178(13)
C346 0.0531(16) 0.051(2) 0.0481(12) 0.0037(12) 0.0010(10) 0.0172(16)
C347 0.0519(11) 0.0418(19) 0.0480(13) -0.0067(15) -0.0018(12) 0.0198(12)
C348 0.0559(11) 0.0379(14) 0.0475(15) -0.0165(12) 0.0043(9) 0.0275(11)
C349 0.0462(14) 0.0553(13) 0.0570(12) -0.0098(9) 0.0073(12) 0.0378(10)
C350 0.047(2) 0.0671(11) 0.0518(13) -0.0031(8) -0.0073(12) 0.0302(11)
C351 0.050(2) 0.0584(13) 0.0538(14) -0.0004(10) -0.0029(15) 0.0270(11)
C352 0.0449(18) 0.0527(14) 0.0496(14) 0.0007(12) -0.0038(14) 0.0200(15)
C353 0.0521(12) 0.0496(11) 0.0396(19) -0.0042(11) -0.0029(11) 0.0224(10)
C354 0.0496(12) 0.0507(11) 0.0446(18) -0.0014(11) 0.0099(12) 0.0240(7)
C355 0.040(2) 0.0517(12) 0.0489(12) 0.0025(11) 0.0095(13) 0.0194(12)
C356 0.047(2) 0.0539(16) 0.0464(13) -0.0026(9) -0.0057(12) 0.0163(16)
C357 0.0458(14) 0.0454(15) 0.0475(18) -0.0067(13) -0.0065(12) 0.0168(11)
C358 0.0523(11) 0.0495(12) 0.040(2) -0.0074(11) 0.0052(11) 0.0245(7)
C359 0.0396(17) 0.0556(11) 0.0540(16) -0.0033(8) 0.0127(13) 0.0266(11)
C360 0.056(2) 0.0643(14) 0.0530(11) -0.0013(9) -0.0007(10) 0.0268(14)
N201 0.0264(7) 0.0244(7) 0.0259(7) -0.0034(5) -0.0062(6) 0.0133(6)
C201 0.0244(11) 0.0255(8) 0.0373(14) 0.0000(9) 0.000 0.0122(6)
C202 0.0511(14) 0.0412(12) 0.0307(10) -0.0094(9) -0.0189(10) 0.0259(11)
C203 0.0189(9) 0.115(3) 0.0183(9) 0.0000(13) 0.0014(7) 0.0105(13)
I1 0.0233(3) 0.0233(3) 0.0425(13) 0.000 0.000 0.01163(14)
I2 0.0251(6) 0.0251(6) 0.069(8) 0.000 0.000 0.0125(3)
I3 0.04294(15) 0.04294(15) 0.01054(15) 0.000 0.000 0.02147(8)

loop_
_atom_type_symbol
_atom_type_description
_atom_type_scat_dispersion_real
_atom_type_scat_dispersion_imag
_atom_type_scat_source
C C 0.0033 0.0016 'International Tables Vol C Tables 4.2.6.8 and 6.1.1.4'
N N 0.0061 0.0033 'International Tables Vol C Tables 4.2.6.8 and 6.1.1.4'
I I -0.4742 1.8119 'International Tables Vol C Tables 4.2.6.8 and 6.1.1.4'
H H 0.0000 0.0000 'International Tables Vol C Tables 4.2.6.8 and 6.1.1.4'

loop_
_geom_angle_atom_site_label_1
_geom_angle_atom_site_label_2
_geom_angle_atom_site_label_3
_geom_angle
_geom_angle_site_symmetry_1
_geom_angle_site_symmetry_3
_geom_angle_publ_flag
C302 C301 C306 120.01(5) . . ?
C302 C301 C307 120.00(5) . . ?
C306 C301 C307 106.8(7) . . ?
C301 C302 C303 119.99(6) . . ?
C301 C302 C308 120.00(5) . . ?
C303 C302 C308 106.4(8) . . ?
C304 C303 C302 119.96(6) . . ?
C304 C303 C309 119.98(5) . . ?
C302 C303 C309 109.6(8) . . ?
C303 C304 C310 119.99(6) . . ?
C303 C304 C305 119.96(6) . . ?
C310 C304 C305 105.9(8) . . ?
C306 C305 C311 119.97(5) . . ?
C306 C305 C304 119.97(6) . . ?
C311 C305 C304 110.0(8) . . ?
C305 C306 C312 120.00(5) . . ?
C305 C306 C301 119.99(5) . . ?
C312 C306 C301 108.6(7) . . ?
C314 C307 C313 120.00(5) . . ?
C314 C307 C301 119.99(5) . . ?
C313 C307 C301 109.3(7) . . ?
C315 C308 C316 120.00(5) . . ?
C315 C308 C302 119.97(6) . . ?
C316 C308 C302 109.0(8) . . ?
C317 C309 C303 119.98(6) . . ?
C317 C309 C316 119.99(5) . . ?
C303 C309 C316 107.0(8) . . ?
C318 C310 C319 119.97(6) . . ?
C318 C310 C304 119.95(6) . . ?
C319 C310 C304 109.4(7) . . ?
C320 C311 C319 119.99(5) . . ?
C320 C311 C305 120.00(5) . . ?
C319 C311 C305 106.9(8) . . ?
C321 C312 C306 120.00(5) . . ?
C321 C312 C313 120.00(5) . . ?
C306 C312 C313 108.2(7) . . ?
C323 C313 C307 120.01(5) . . ?
C323 C313 C312 120.00(5) . . ?
C307 C313 C312 107.0(7) . . ?
C307 C314 C315 119.98(5) . . ?
C307 C314 C324 119.95(6) . . ?
C315 C314 C324 110.5(8) . . ?
C308 C315 C325 119.98(5) . . ?
C308 C315 C314 119.97(6) . . ?
C325 C315 C314 106.7(8) . . ?
C326 C316 C308 120.00(5) . . ?
C326 C316 C309 120.00(5) . . ?
C308 C316 C309 108.0(8) . . ?
C309 C317 C327 119.98(5) . . ?
C309 C317 C318 119.99(6) . . ?
C327 C317 C318 109.2(7) . . ?
C310 C318 C317 119.97(6) . . ?
C310 C318 C328 119.97(6) . . ?
C317 C318 C328 105.5(7) . . ?
C329 C319 C311 119.99(6) . . ?
C329 C319 C310 119.98(6) . . ?
C311 C319 C310 107.8(7) . . ?
C311 C320 C321 120.00(5) . . ?
C311 C320 C330 120.00(5) . . ?
C321 C320 C330 107.8(8) . . ?
C312 C321 C320 119.98(5) . . ?
C312 C321 C322 119.98(6) . . ?
C320 C321 C322 109.5(8) . . ?
C357 C322 C356 119.97(6) . . ?
C357 C322 C321 119.95(6) . . ?
C356 C322 C321 105.7(8) . . ?
C313 C323 C358 119.97(6) . . ?
C313 C323 C357 119.98(6) . . ?
C358 C323 C357 105.8(8) . . ?
C358 C324 C359 119.97(6) . . ?
C358 C324 C314 119.95(6) . . ?
C359 C324 C314 105.2(8) . . ?
C360 C325 C315 120.01(5) . . ?
C360 C325 C359 119.98(5) . . ?
C315 C325 C359 107.5(8) . . ?
C316 C326 C352 119.98(5) . . ?
C316 C326 C360 119.99(5) . . ?
C352 C326 C360 109.2(9) . . ?
C352 C327 C353 119.98(5) . . ?
C352 C327 C317 120.00(5) . . ?
C353 C327 C317 108.5(7) . . ?
C354 C328 C318 119.93(6) . . ?
C354 C328 C353 119.90(6) . . ?
C318 C328 C353 110.8(7) . . ?
C319 C329 C355 120.00(5) . . ?
C319 C329 C354 119.99(6) . . ?
C355 C329 C354 110.1(7) . . ?
C355 C330 C320 120.00(5) . . ?
C355 C330 C356 119.97(6) . . ?
C320 C330 C356 106.8(8) . . ?
C332 C331 C337 120.00(5) . . ?
C332 C331 C336 119.98(6) . . ?
C337 C331 C336 105.4(7) . . ?
C331 C332 C333 120.00(5) . . ?
C331 C332 C338 119.97(6) . . ?
C333 C332 C338 106.1(8) . . ?
C334 C333 C332 120.00(5) . . ?
C334 C333 C339 119.99(6) . . ?
C332 C333 C339 107.7(8) . . ?
C333 C334 C340 120.00(5) . . ?
C333 C334 C335 119.98(5) . . ?
C340 C334 C335 108.9(8) . . ?
C336 C335 C334 119.96(6) . . ?
C336 C335 C341 119.93(6) . . ?
C334 C335 C341 105.7(8) . . ?
C335 C336 C331 119.95(6) . . ?
C335 C336 C342 119.94(6) . . ?
C331 C336 C342 110.5(7) . . ?
C344 C337 C343 119.99(5) . . ?
C344 C337 C331 119.99(5) . . ?
C343 C337 C331 109.6(7) . . ?
C345 C338 C332 119.92(6) . . ?
C345 C338 C346 119.93(6) . . ?
C332 C338 C346 111.4(7) . . ?
C347 C339 C333 119.96(6) . . ?
C347 C339 C346 119.94(6) . . ?
C333 C339 C346 110.4(8) . . ?
C348 C340 C349 119.99(5) . . ?
C348 C340 C334 119.99(5) . . ?
C349 C340 C334 108.8(7) . . ?
C350 C341 C349 119.94(6) . . ?
C350 C341 C335 119.97(6) . . ?
C349 C341 C335 110.8(7) . . ?
C351 C342 C343 119.98(6) . . ?
C351 C342 C336 119.99(6) . . ?
C343 C342 C336 106.5(7) . . ?
C353 C343 C337 120.01(5) . . ?
C353 C343 C342 119.99(5) . . ?
C337 C343 C342 107.9(7) . . ?
C337 C344 C345 119.96(6) . . ?
C337 C344 C354 119.96(6) . . ?
C345 C344 C354 110.5(8) . . ?
C338 C345 C355 119.97(6) . . ?
C338 C345 C344 119.94(6) . . ?
C355 C345 C344 106.8(8) . . ?
C356 C346 C338 119.94(6) . . ?
C356 C346 C339 119.93(6) . . ?
C338 C346 C339 104.4(7) . . ?
C339 C347 C348 119.99(6) . . ?
C339 C347 C357 119.96(6) . . ?
C348 C347 C357 106.8(7) . . ?
C340 C348 C347 120.01(5) . . ?
C340 C348 C358 119.99(5) . . ?
C347 C348 C358 107.8(7) . . ?
C359 C349 C340 119.98(6) . . ?
C359 C349 C341 119.97(6) . . ?
C340 C349 C341 105.8(7) . . ?
C341 C350 C351 119.98(6) . . ?
C341 C350 C360 119.98(6) . . ?
C351 C350 C360 107.8(9) . . ?
C342 C351 C350 119.99(5) . . ?
C342 C351 C352 119.98(6) . . ?
C350 C351 C352 108.9(9) . . ?
C327 C352 C326 119.99(6) . . ?
C327 C352 C351 120.00(6) . . ?
C326 C352 C351 106.7(9) . . ?
C343 C353 C327 119.99(6) . . ?
C343 C353 C328 119.97(6) . . ?
C327 C353 C328 105.9(7) . . ?
C328 C354 C329 119.94(6) . . ?
C328 C354 C344 119.93(6) . . ?
C329 C354 C344 105.1(8) . . ?
C330 C355 C345 120.02(5) . . ?
C330 C355 C329 119.99(5) . . ?
C345 C355 C329 107.4(7) . . ?
C346 C356 C322 119.93(6) . . ?
C346 C356 C330 119.93(6) . . ?
C322 C356 C330 110.2(8) . . ?
C322 C357 C347 119.98(6) . . ?
C322 C357 C323 119.93(6) . . ?
C347 C357 C323 110.1(8) . . ?
C324 C358 C348 119.99(5) . . ?
C324 C358 C323 119.94(6) . . ?
C348 C358 C323 109.5(7) . . ?
C349 C359 C324 119.96(6) . . ?
C349 C359 C325 119.96(6) . . ?
C324 C359 C325 110.0(7) . . ?
C325 C360 C350 120.02(5) . . ?
C325 C360 C326 120.00(5) . . ?
C350 C360 C326 107.4(9) . . ?
C201 N201 C203 108.56(18) . . ?
C201 N201 C202 125.1(2) . . ?
C203 N201 C202 126.3(2) . . ?
N201 C201 N201 108.6(3) 5_556 . ?
N201 C203 C203 107.13(12) . 5_556 ?
I2 I1 I2 0.000(15) 3_665 . ?
I2 I1 I1 0.000(10) 3_665 3_665 ?
I2 I1 I1 0.000(3) . 3_665 ?
I1 I2 I2 180.000(16) 3_665 3_665 ?
I1 I2 I1 180.000(5) 3_665 . ?
I2 I2 I1 0.000(4) 3_665 . ?

loop_
_geom_bond_atom_site_label_1
_geom_bond_atom_site_label_2
_geom_bond_distance
_geom_bond_site_symmetry_2
_geom_bond_publ_flag
C301 C302 1.3919(5) . ?
C301 C306 1.4449(5) . ?
C301 C307 1.4449(5) . ?
C302 C303 1.4450(5) . ?
C302 C308 1.4450(5) . ?
C303 C304 1.3921(5) . ?
C303 C309 1.4450(5) . ?
C304 C310 1.4450(5) . ?
C304 C305 1.4451(5) . ?
C305 C306 1.3920(5) . ?
C305 C311 1.4450(5) . ?
C306 C312 1.4449(5) . ?
C307 C314 1.3920(5) . ?
C307 C313 1.4449(5) . ?
C308 C315 1.3920(5) . ?
C308 C316 1.4449(5) . ?
C309 C317 1.3919(5) . ?
C309 C316 1.4450(5) . ?
C310 C318 1.3921(5) . ?
C310 C319 1.4450(5) . ?
C311 C320 1.3919(5) . ?
C311 C319 1.4450(5) . ?
C312 C321 1.3920(5) . ?
C312 C313 1.4449(5) . ?
C313 C323 1.3919(5) . ?
C314 C315 1.4451(5) . ?
C314 C324 1.4451(5) . ?
C315 C325 1.4449(5) . ?
C316 C326 1.3919(5) . ?
C317 C327 1.4450(5) . ?
C317 C318 1.4450(5) . ?
C318 C328 1.4451(5) . ?
C319 C329 1.3919(5) . ?
C320 C321 1.4449(5) . ?
C320 C330 1.4450(5) . ?
C321 C322 1.4451(5) . ?
C322 C357 1.3921(5) . ?
C322 C356 1.4450(5) . ?
C323 C358 1.4451(5) . ?
C323 C357 1.4451(5) . ?
C324 C358 1.3921(5) . ?
C324 C359 1.4451(5) . ?
C325 C360 1.3918(5) . ?
C325 C359 1.4451(5) . ?
C326 C352 1.4449(5) . ?
C326 C360 1.4450(5) . ?
C327 C352 1.3919(5) . ?
C327 C353 1.4450(5) . ?
C328 C354 1.3923(5) . ?
C328 C353 1.4452(5) . ?
C329 C355 1.4450(5) . ?
C329 C354 1.4451(5) . ?
C330 C355 1.3919(5) . ?
C330 C356 1.4452(5) . ?
C331 C332 1.3919(5) . ?
C331 C337 1.4450(5) . ?
C331 C336 1.4451(5) . ?
C332 C333 1.4449(5) . ?
C332 C338 1.4452(5) . ?
C333 C334 1.3919(5) . ?
C333 C339 1.4450(5) . ?
C334 C340 1.4449(5) . ?
C334 C335 1.4451(5) . ?
C335 C336 1.3922(5) . ?
C335 C341 1.4451(5) . ?
C336 C342 1.4451(5) . ?
C337 C344 1.3921(5) . ?
C337 C343 1.4449(5) . ?
C338 C345 1.3923(5) . ?
C338 C346 1.4452(5) . ?
C339 C347 1.3921(5) . ?
C339 C346 1.4453(5) . ?
C340 C348 1.3919(5) . ?
C340 C349 1.4449(5) . ?
C341 C350 1.3921(5) . ?
C341 C349 1.4451(5) . ?
C342 C351 1.3920(5) . ?
C342 C343 1.4450(5) . ?
C343 C353 1.3919(5) . ?
C344 C345 1.4451(5) . ?
C344 C354 1.4451(5) . ?
C345 C355 1.4449(5) . ?
C346 C356 1.3923(5) . ?
C347 C348 1.4449(5) . ?
C347 C357 1.4450(5) . ?
C348 C358 1.4450(5) . ?
C349 C359 1.3921(5) . ?
C350 C351 1.4450(5) . ?
C350 C360 1.4450(5) . ?
C351 C352 1.4450(5) . ?
N201 C201 1.327(2) . ?
N201 C203 1.355(3) . ?
N201 C202 1.465(3) . ?
C201 N201 1.327(2) 5_556 ?
C203 C203 1.358(4) 5_556 ?
I1 I2 0.396(18) 3_665 ?
I1 I2 1.27(2) . ?
I1 I1 1.662(8) 3_665 ?
I2 I1 0.396(18) 3_665 ?
I2 I2 0.87(4) 3_665 ?
